data_2016995
loop_
_publ_author_name
'Sahlberg, Martin'
'Andersson, Yvonne'

_publ_section_title
;
 Sc~2~MgGa~2~ and Y~2~MgGa~2~
;
_journal_coeditor_code BD3001
_journal_issue 3
_journal_name_full 'Acta Crystallographica Section C'
_journal_page_first i7
_journal_page_last i8
_journal_paper_doi 10.1107/S0108270109000766
_journal_volume 65
_journal_year 2009
_chemical_formula_iupac 'Sc2 Mg Ga2'
_chemical_formula_moiety 'Ga2 Mg Sc2'
_chemical_formula_sum 'Ga2 Mg Sc2'
_chemical_formula_weight 253.67
_chemical_name_systematic
;
Scandium magnesium gallide
;
_space_group_IT_number 127
_symmetry_cell_setting tetragonal
_symmetry_space_group_name_Hall '-P 4 2ab'
_symmetry_space_group_name_H-M 'P 4/m b m'
_atom_sites_solution_primary direct
_atom_sites_solution_secondary difmap
_audit_creation_method SHELXL-97
_cell_angle_alpha 90.00
_cell_angle_beta 90.00
_cell_angle_gamma 90.00
_cell_formula_units_Z 2
_cell_length_a 7.1577(10)
_cell_length_b 7.1577(10)
_cell_length_c 3.9166(8)
_cell_measurement_reflns_used 503
_cell_measurement_temperature 293(2)
_cell_measurement_theta_max 24.0445
_cell_measurement_theta_min 4.026
_cell_volume 200.66(6)
_computing_cell_refinement 'SAINT (Bruker, 2001)'
_computing_data_collection 'SMART (Bruker, 2001)'
_computing_data_reduction 'SAINT (Bruker, 2001)'
_computing_molecular_graphics 'DIAMOND (Brandenburg, 2007)'
_computing_publication_material 'SHELXL97 (Sheldrick, 2008) and publCIF (Westrip, 2009)'
_computing_structure_refinement 'SHELXL97 (Sheldrick, 2008)'
_computing_structure_solution 'SHELXS97 (Sheldrick, 2008)'
_diffrn_ambient_temperature 293(2)
_diffrn_detector_area_resol_mean 7.31
_diffrn_measured_fraction_theta_full 0.987
_diffrn_measured_fraction_theta_max 0.987
_diffrn_measurement_device_type 'Bruker APEXI'
_diffrn_measurement_method 'profile data from \w scan'
_diffrn_radiation_monochromator graphite
_diffrn_radiation_source 'fine-focus sealed tube'
_diffrn_radiation_type MoK\a
_diffrn_radiation_wavelength 0.71073
_diffrn_reflns_av_R_equivalents 0.0685
_diffrn_reflns_av_sigmaI/netI 0.0286
_diffrn_reflns_limit_h_max 8
_diffrn_reflns_limit_h_min -9
_diffrn_reflns_limit_k_max 8
_diffrn_reflns_limit_k_min -9
_diffrn_reflns_limit_l_max 5
_diffrn_reflns_limit_l_min -5
_diffrn_reflns_number 2538
_diffrn_reflns_theta_full 27.93
_diffrn_reflns_theta_max 27.93
_diffrn_reflns_theta_min 4.03
_diffrn_standards_number 0
_exptl_absorpt_coefficient_mu 16.431
_exptl_absorpt_correction_T_max 0.52
_exptl_absorpt_correction_T_min 0.20
_exptl_absorpt_correction_type multi-scan
_exptl_absorpt_process_details '(SADABS; Sheldrick, 2004)'
_exptl_crystal_colour grey
_exptl_crystal_density_diffrn 4.198
_exptl_crystal_density_method 'not measured'
_exptl_crystal_description block
_exptl_crystal_F_000 232
_exptl_crystal_size_max 0.14
_exptl_crystal_size_mid 0.09
_exptl_crystal_size_min 0.04
_refine_diff_density_max 0.843
_refine_diff_density_min -0.725
_refine_ls_extinction_method none
_refine_ls_goodness_of_fit_ref 1.156
_refine_ls_matrix_type full
_refine_ls_number_parameters 11
_refine_ls_number_reflns 154
_refine_ls_number_restraints 0
_refine_ls_restrained_S_all 1.156
_refine_ls_R_factor_all 0.0360
_refine_ls_R_factor_gt 0.0279
_refine_ls_shift/su_max 0.001
_refine_ls_shift/su_mean 0.000
_refine_ls_structure_factor_coef Fsqd
_refine_ls_weighting_details 'calc w=1/[\s^2^(Fo^2^)+(0.0361P)^2^+0.5388P] where P=(Fo^2^+2Fc^2^)/3'
_refine_ls_weighting_scheme calc
_refine_ls_wR_factor_gt 0.0668
_refine_ls_wR_factor_ref 0.0689
_reflns_number_gt 135
_reflns_number_total 154
_reflns_threshold_expression I>2\s(I)
_cod_data_source_file bd3001.cif
_cod_data_source_block I
_cod_database_code 2016995
_cod_database_fobs_code 2016995

loop_
_symmetry_equiv_pos_as_xyz
'x, y, z'
'-x, -y, z'
'-y, x, z'
'y, -x, z'
'-x+1/2, y+1/2, -z'
'x+1/2, -y+1/2, -z'
'y+1/2, x+1/2, -z'
'-y+1/2, -x+1/2, -z'
'-x, -y, -z'
'x, y, -z'
'y, -x, -z'
'-y, x, -z'
'x-1/2, -y-1/2, z'
'-x-1/2, y-1/2, z'
'-y-1/2, -x-1/2, z'
'y-1/2, x-1/2, z'

loop_
_atom_site_type_symbol
_atom_site_label
_atom_site_fract_x
_atom_site_fract_y
_atom_site_fract_z
_atom_site_U_iso_or_equiv
_atom_site_adp_type
_atom_site_calc_flag
_atom_site_refinement_flags
_atom_site_occupancy
_atom_site_disorder_assembly
_atom_site_disorder_group
Sc Sc1 0.17314(18) 0.67314(18) 0.5000 0.0120(4) Uani d S 1 . .
Ga Ga1 0.37478(10) 0.87478(10) 0.0000 0.0111(4) Uani d S 1 . .
Mg Mg1 0.0000 1.0000 0.0000 0.0078(9) Uani d S 1 . .

loop_
_atom_site_aniso_label
_atom_site_aniso_U_11
_atom_site_aniso_U_22
_atom_site_aniso_U_33
_atom_site_aniso_U_12
_atom_site_aniso_U_13
_atom_site_aniso_U_23
Sc1 0.0135(6) 0.0135(6) 0.0089(8) -0.0024(7) 0.000 0.000
Ga1 0.0117(4) 0.0117(4) 0.0099(5) -0.0009(4) 0.000 0.000
Mg1 0.0044(12) 0.0044(12) 0.0146(19) 0.000 0.000 0.000

loop_
_atom_type_symbol
_atom_type_description
_atom_type_scat_dispersion_real
_atom_type_scat_dispersion_imag
_atom_type_scat_source
Mg Mg 0.0486 0.0363 'International Tables Vol C Tables 4.2.6.8 and 6.1.1.4'
Sc Sc 0.2519 0.3716 'International Tables Vol C Tables 4.2.6.8 and 6.1.1.4'
Ga Ga 0.2307 1.6083 'International Tables Vol C Tables 4.2.6.8 and 6.1.1.4'

loop_
_geom_angle_atom_site_label_1
_geom_angle_atom_site_label_2
_geom_angle_atom_site_label_3
_geom_angle_site_symmetry_1
_geom_angle_site_symmetry_3
_geom_angle
_geom_angle_publ_flag
Ga1 Sc1 Ga1 1_556 . 87.63(6) ?
Ga1 Sc1 Ga1 1_556 11_465 153.91(3) ?
Ga1 Sc1 Ga1 . 11_465 88.211(18) ?
Ga1 Sc1 Ga1 1_556 3_655 153.91(3) ?
Ga1 Sc1 Ga1 . 3_655 88.211(18) ?
Ga1 Sc1 Ga1 11_465 3_655 51.50(4) ?
Ga1 Sc1 Ga1 1_556 11_466 88.211(18) ?
Ga1 Sc1 Ga1 . 11_466 153.91(3) ?
Ga1 Sc1 Ga1 11_465 11_466 84.32(4) ?
Ga1 Sc1 Ga1 3_655 11_466 106.16(6) ?
Ga1 Sc1 Ga1 1_556 3_656 88.211(18) ?
Ga1 Sc1 Ga1 . 3_656 153.91(3) ?
Ga1 Sc1 Ga1 11_465 3_656 106.16(6) ?
Ga1 Sc1 Ga1 3_655 3_656 84.32(4) ?
Ga1 Sc1 Ga1 11_466 3_656 51.50(4) ?
Ga1 Sc1 Mg1 1_556 1_556 54.396(17) ?
Ga1 Sc1 Mg1 . 1_556 103.96(4) ?
Ga1 Sc1 Mg1 11_465 1_556 101.96(2) ?
Ga1 Sc1 Mg1 3_655 1_556 151.03(5) ?
Ga1 Sc1 Mg1 11_466 1_556 53.768(14) ?
Ga1 Sc1 Mg1 3_656 1_556 94.39(2) ?
Ga1 Sc1 Mg1 1_556 5_546 54.396(17) ?
Ga1 Sc1 Mg1 . 5_546 103.96(4) ?
Ga1 Sc1 Mg1 11_465 5_546 151.03(5) ?
Ga1 Sc1 Mg1 3_655 5_546 101.96(2) ?
Ga1 Sc1 Mg1 11_466 5_546 94.39(2) ?
Ga1 Sc1 Mg1 3_656 5_546 53.768(14) ?
Mg1 Sc1 Mg1 1_556 5_546 100.43(2) ?
Ga1 Sc1 Mg1 1_556 . 103.96(4) ?
Ga1 Sc1 Mg1 . . 54.396(17) ?
Ga1 Sc1 Mg1 11_465 . 53.768(14) ?
Ga1 Sc1 Mg1 3_655 . 94.39(2) ?
Ga1 Sc1 Mg1 11_466 . 101.96(2) ?
Ga1 Sc1 Mg1 3_656 . 151.03(5) ?
Mg1 Sc1 Mg1 1_556 . 72.978(18) ?
Mg1 Sc1 Mg1 5_546 . 152.67(6) ?
Ga1 Sc1 Mg1 1_556 5_545 103.96(4) ?
Ga1 Sc1 Mg1 . 5_545 54.396(17) ?
Ga1 Sc1 Mg1 11_465 5_545 94.39(2) ?
Ga1 Sc1 Mg1 3_655 5_545 53.768(14) ?
Ga1 Sc1 Mg1 11_466 5_545 151.03(5) ?
Ga1 Sc1 Mg1 3_656 5_545 101.96(2) ?
Mg1 Sc1 Mg1 1_556 5_545 152.67(6) ?
Mg1 Sc1 Mg1 5_546 5_545 72.978(18) ?
Mg1 Sc1 Mg1 . 5_545 100.43(2) ?
Ga1 Sc1 Sc1 1_556 9_566 136.19(3) ?
Ga1 Sc1 Sc1 . 9_566 136.19(3) ?
Ga1 Sc1 Sc1 11_465 9_566 53.08(3) ?
Ga1 Sc1 Sc1 3_655 9_566 53.08(3) ?
Ga1 Sc1 Sc1 11_466 9_566 53.08(3) ?
Ga1 Sc1 Sc1 3_656 9_566 53.08(3) ?
Mg1 Sc1 Sc1 1_556 9_566 103.67(3) ?
Mg1 Sc1 Sc1 5_546 9_566 103.67(3) ?
Mg1 Sc1 Sc1 . 9_566 103.67(3) ?
Mg1 Sc1 Sc1 5_545 9_566 103.67(3) ?
Ga1 Ga1 Mg1 9_675 5_545 116.525(18) ?
Ga1 Ga1 Mg1 9_675 . 116.525(18) ?
Mg1 Ga1 Mg1 5_545 . 126.95(4) ?
Ga1 Ga1 Sc1 9_675 1_554 136.19(3) ?
Mg1 Ga1 Sc1 5_545 1_554 71.201(18) ?
Mg1 Ga1 Sc1 . 1_554 71.201(18) ?
Ga1 Ga1 Sc1 9_675 . 136.19(3) ?
Mg1 Ga1 Sc1 5_545 . 71.201(18) ?
Mg1 Ga1 Sc1 . . 71.201(18) ?
Sc1 Ga1 Sc1 1_554 . 87.63(6) ?
Ga1 Ga1 Sc1 9_675 3_665 64.25(2) ?
Mg1 Ga1 Sc1 5_545 3_665 137.01(3) ?
Mg1 Ga1 Sc1 . 3_665 69.91(3) ?
Sc1 Ga1 Sc1 1_554 3_665 141.09(3) ?
Sc1 Ga1 Sc1 . 3_665 81.30(2) ?
Ga1 Ga1 Sc1 9_675 11_566 64.25(2) ?
Mg1 Ga1 Sc1 5_545 11_566 69.91(3) ?
Mg1 Ga1 Sc1 . 11_566 137.01(3) ?
Sc1 Ga1 Sc1 1_554 11_566 141.09(3) ?
Sc1 Ga1 Sc1 . 11_566 81.30(2) ?
Sc1 Ga1 Sc1 3_665 11_566 73.84(6) ?
Ga1 Ga1 Sc1 9_675 3_664 64.25(2) ?
Mg1 Ga1 Sc1 5_545 3_664 137.01(3) ?
Mg1 Ga1 Sc1 . 3_664 69.91(3) ?
Sc1 Ga1 Sc1 1_554 3_664 81.30(2) ?
Sc1 Ga1 Sc1 . 3_664 141.09(3) ?
Sc1 Ga1 Sc1 3_665 3_664 84.32(4) ?
Sc1 Ga1 Sc1 11_566 3_664 128.50(4) ?
Ga1 Ga1 Sc1 9_675 11_565 64.25(2) ?
Mg1 Ga1 Sc1 5_545 11_565 69.91(3) ?
Mg1 Ga1 Sc1 . 11_565 137.01(3) ?
Sc1 Ga1 Sc1 1_554 11_565 81.30(2) ?
Sc1 Ga1 Sc1 . 11_565 141.09(3) ?
Sc1 Ga1 Sc1 3_665 11_565 128.50(4) ?
Sc1 Ga1 Sc1 11_566 11_565 84.32(4) ?
Sc1 Ga1 Sc1 3_664 11_565 73.84(6) ?
Ga1 Mg1 Ga1 11_465 3_665 180.0 ?
Ga1 Mg1 Ga1 11_465 . 90.0 ?
Ga1 Mg1 Ga1 3_665 . 90.0 ?
Ga1 Mg1 Ga1 11_465 9_575 90.0 ?
Ga1 Mg1 Ga1 3_665 9_575 90.0 ?
Ga1 Mg1 Ga1 . 9_575 180.0 ?
Ga1 Mg1 Sc1 11_465 11_465 54.40(3) ?
Ga1 Mg1 Sc1 3_665 11_465 125.60(3) ?
Ga1 Mg1 Sc1 . 11_465 123.68(3) ?
Ga1 Mg1 Sc1 9_575 11_465 56.32(3) ?
Ga1 Mg1 Sc1 11_465 3_665 125.60(3) ?
Ga1 Mg1 Sc1 3_665 3_665 54.40(3) ?
Ga1 Mg1 Sc1 . 3_665 56.32(3) ?
Ga1 Mg1 Sc1 9_575 3_665 123.68(3) ?
Sc1 Mg1 Sc1 11_465 3_665 180.0 ?
Ga1 Mg1 Sc1 11_465 1_554 56.32(3) ?
Ga1 Mg1 Sc1 3_665 1_554 123.68(3) ?
Ga1 Mg1 Sc1 . 1_554 54.40(3) ?
Ga1 Mg1 Sc1 9_575 1_554 125.60(3) ?
Sc1 Mg1 Sc1 11_465 1_554 69.290(9) ?
Sc1 Mg1 Sc1 3_665 1_554 110.710(9) ?
Ga1 Mg1 Sc1 11_465 9_576 123.68(3) ?
Ga1 Mg1 Sc1 3_665 9_576 56.32(3) ?
Ga1 Mg1 Sc1 . 9_576 125.60(3) ?
Ga1 Mg1 Sc1 9_575 9_576 54.40(3) ?
Sc1 Mg1 Sc1 11_465 9_576 110.710(9) ?
Sc1 Mg1 Sc1 3_665 9_576 69.290(9) ?
Sc1 Mg1 Sc1 1_554 9_576 180.0 ?
Ga1 Mg1 Sc1 11_465 11_466 54.40(3) ?
Ga1 Mg1 Sc1 3_665 11_466 125.60(3) ?
Ga1 Mg1 Sc1 . 11_466 123.68(3) ?
Ga1 Mg1 Sc1 9_575 11_466 56.32(3) ?
Sc1 Mg1 Sc1 11_465 11_466 72.978(18) ?
Sc1 Mg1 Sc1 3_665 11_466 107.022(18) ?
Sc1 Mg1 Sc1 1_554 11_466 110.710(9) ?
Sc1 Mg1 Sc1 9_576 11_466 69.290(9) ?
Ga1 Mg1 Sc1 11_465 3_664 125.60(3) ?
Ga1 Mg1 Sc1 3_665 3_664 54.40(3) ?
Ga1 Mg1 Sc1 . 3_664 56.32(3) ?
Ga1 Mg1 Sc1 9_575 3_664 123.68(3) ?
Sc1 Mg1 Sc1 11_465 3_664 107.022(18) ?
Sc1 Mg1 Sc1 3_665 3_664 72.978(17) ?
Sc1 Mg1 Sc1 1_554 3_664 69.290(9) ?
Sc1 Mg1 Sc1 9_576 3_664 110.710(9) ?
Sc1 Mg1 Sc1 11_466 3_664 180.00(4) ?
Ga1 Mg1 Sc1 11_465 . 56.32(3) ?
Ga1 Mg1 Sc1 3_665 . 123.68(3) ?
Ga1 Mg1 Sc1 . . 54.40(3) ?
Ga1 Mg1 Sc1 9_575 . 125.60(3) ?
Sc1 Mg1 Sc1 11_465 . 110.710(9) ?
Sc1 Mg1 Sc1 3_665 . 69.290(9) ?
Sc1 Mg1 Sc1 1_554 . 72.978(18) ?
Sc1 Mg1 Sc1 9_576 . 107.022(18) ?
Sc1 Mg1 Sc1 11_466 . 69.290(9) ?
Sc1 Mg1 Sc1 3_664 . 110.710(9) ?
Ga1 Mg1 Sc1 11_465 9_575 123.68(3) ?
Ga1 Mg1 Sc1 3_665 9_575 56.32(3) ?
Ga1 Mg1 Sc1 . 9_575 125.60(3) ?
Ga1 Mg1 Sc1 9_575 9_575 54.40(3) ?
Sc1 Mg1 Sc1 11_465 9_575 69.290(9) ?
Sc1 Mg1 Sc1 3_665 9_575 110.710(9) ?
Sc1 Mg1 Sc1 1_554 9_575 107.022(18) ?
Sc1 Mg1 Sc1 9_576 9_575 72.978(18) ?
Sc1 Mg1 Sc1 11_466 9_575 110.710(9) ?
Sc1 Mg1 Sc1 3_664 9_575 69.290(9) ?
Sc1 Mg1 Sc1 . 9_575 180.0 ?

loop_
_geom_bond_atom_site_label_1
_geom_bond_atom_site_label_2
_geom_bond_site_symmetry_2
_geom_bond_distance
_geom_bond_publ_flag
Sc1 Ga1 1_556 2.8286(15) y
Sc1 Ga1 . 2.8286(15) ?
Sc1 Ga1 11_465 2.9177(12) ?
Sc1 Ga1 3_655 2.9177(12) ?
Sc1 Ga1 11_466 2.9177(12) ?
Sc1 Ga1 3_656 2.9177(12) ?
Sc1 Mg1 1_556 3.2931(6) y
Sc1 Mg1 5_546 3.2931(6) ?
Sc1 Mg1 . 3.2931(6) ?
Sc1 Mg1 5_545 3.2931(6) ?
Sc1 Sc1 9_566 3.505(4) y
Ga1 Ga1 9_675 2.535(2) y
Ga1 Mg1 5_545 2.8283(6) y
Ga1 Mg1 . 2.8283(6) ?
Ga1 Sc1 1_554 2.8286(15) ?
Ga1 Sc1 3_665 2.9177(12) ?
Ga1 Sc1 11_566 2.9177(12) ?
Ga1 Sc1 3_664 2.9177(12) ?
Ga1 Sc1 11_565 2.9177(12) ?
Mg1 Ga1 11_465 2.8283(6) ?
Mg1 Ga1 3_665 2.8283(6) ?
Mg1 Ga1 9_575 2.8283(6) ?
Mg1 Sc1 11_465 3.2931(6) ?
Mg1 Sc1 3_665 3.2931(6) ?
Mg1 Sc1 1_554 3.2931(6) ?
Mg1 Sc1 9_576 3.2931(6) ?
Mg1 Sc1 11_466 3.2931(6) ?
Mg1 Sc1 3_664 3.2931(6) ?
Mg1 Sc1 9_575 3.2931(6) ?
